data_7131639
loop_
_publ_author_name
'Sun, Weiqiang'
'Cui, Xueli'
'Qu, Jing'
'Cai, Xiaojia'
'Hu, Jinhui'
'Xiong, Zhuang'
'Guo, Suqin'
'Xu, Jun'
'Chen, Wen-Hua'
'Wu, Jia-Qiang'

_publ_section_title
;
 Facile access to 2-hydroxy-2-substituted indole-3-ones <i>via</i> a
 copper-catalyzed oxidative cyclization of 2-arylethynylanilines.
;
_journal_issue 47
_journal_name_full 'Chemical communications (Cambridge, England)'
_journal_page_first 7228
_journal_page_last 7231
_journal_paper_doi 10.1039/d3cc01390a
_journal_volume 59
_journal_year 2023
_chemical_formula_moiety 'C23 H19 N O3'
_chemical_formula_sum 'C23 H19 N O3'
_chemical_formula_weight 357.39
_space_group_crystal_system triclinic
_space_group_IT_number 2
_space_group_name_Hall '-P 1'
_space_group_name_H-M_alt 'P -1'
_atom_sites_solution_hydrogens geom
_atom_sites_solution_primary dual
_audit_creation_date 2023-01-23
_audit_creation_method
;
Olex2 1.3
(compiled 2020.07.31 svn.rc2a77460 for OlexSys, GUI svn.r6145)
;
_audit_update_record
;
2023-01-23 deposited with the CCDC.	2023-05-15 downloaded from the CCDC.
;
_cell_angle_alpha 90.215(2)
_cell_angle_beta 96.665(2)
_cell_angle_gamma 106.787(2)
_cell_formula_units_Z 4
_cell_length_a 7.90540(10)
_cell_length_b 13.1683(3)
_cell_length_c 19.1538(4)
_cell_measurement_reflns_used 10294
_cell_measurement_temperature 296.89(18)
_cell_measurement_theta_max 77.3780
_cell_measurement_theta_min 4.2670
_cell_volume 1894.59(7)
_computing_cell_refinement 'CrysAlisPro 1.171.41.113a (Rigaku OD, 2021)'
_computing_data_collection 'CrysAlisPro 1.171.41.113a (Rigaku OD, 2021)'
_computing_data_reduction 'CrysAlisPro 1.171.41.113a (Rigaku OD, 2021)'
_computing_molecular_graphics 'Olex2 1.3 (Dolomanov et al., 2009)'
_computing_publication_material 'Olex2 1.3 (Dolomanov et al., 2009)'
_computing_structure_refinement 'SHELXL 2018/3 (Sheldrick, 2015)'
_computing_structure_solution 'SHELXT 2018/2 (Sheldrick, 2018)'
_diffrn_ambient_environment air
_diffrn_ambient_temperature 296.89(18)
_diffrn_detector 'Hybrid Pixel Array Detector'
_diffrn_detector_area_resol_mean 10.0000
_diffrn_detector_type HyPix
_diffrn_measured_fraction_theta_full 0.997
_diffrn_measured_fraction_theta_max 0.939
_diffrn_measurement_details
;
List of Runs (angles in degrees, time in seconds):

  # Type    Start    End  Width  t~exp~   \w     \q     \k     \f   Frames
#--------------------------------------------------------------------------
  1  \w   -112.00 -38.00   0.50    2.11    --  -48.38 -35.00 -45.00  148
  2  \w     37.00 104.00   0.50    2.11    --   48.38  35.00 111.00  134
  3  \w     -9.00  40.00   0.50    2.11    --   48.38 -35.00 -45.00   98
  4  \w   -164.00 -87.00   0.50    8.45    --  -91.75 -35.00 -45.00  154
  5  \w    139.00 173.00   0.50    8.45    --  109.06  35.00 111.00   68
  6  \w     98.00 124.00   0.50    8.45    --  109.06  35.00 111.00   52
  7  \w    -10.00  27.00   0.50    2.11    --  -48.38  19.00-120.00   74
  8  \w    -39.00   0.00   0.50    2.11    --  -48.38  35.00 111.00   78
  9  \w    -19.00   8.00   0.50    2.11    --  -48.38  19.00-150.00   54
 10  \w    -61.00  13.00   0.50    2.11    --  -48.38  57.00 150.00  148
 11  \w   -101.00 -75.00   0.50    2.11    --  -48.38-125.00 -90.00   52
 12  \w    -13.00  42.00   0.50    2.11    --   48.38 -38.00-180.00  110
 13  \w    -85.00 -23.00   0.50    8.45    --  -91.75 125.00 -30.00  124
 14  \w   -120.00 -87.00   0.50    8.45    --  -91.75-125.00 150.00   66
 15  \w   -162.00-132.00   0.50    8.45    --  -91.75-125.00 150.00   60
 16  \w   -165.00 -80.00   0.50    8.45    --  -91.75 -19.00-180.00  170
 17  \w   -163.00 -79.00   0.50    8.45    --  -91.75 -57.00 120.00  168
 18  \w    -81.00 -28.00   0.50    8.45    --  -91.75  77.00  60.00  106
 19  \w    -62.00 -23.00   0.50    8.45    --  -91.75 125.00-180.00   78
 20  \w   -145.00 -81.00   0.50    8.45    --  -91.75 -57.00  90.00  128
 21  \w    -69.00 -28.00   0.50    8.45    --  -91.75 125.00-150.00   82
 22  \w     98.00 123.00   0.50    8.45    --  109.06  19.00-180.00   50
 23  \w     39.00  83.00   0.50    8.45    --  109.06 -99.00-150.00   88
 24  \w     37.00  65.00   0.50    8.45    --  109.06 -57.00  90.00   56
 25  \w     38.00  73.00   0.50    8.45    --  109.06 -77.00 -60.00   70
 26  \w     86.00 111.00   0.50    8.45    --  109.06-125.00  30.00   50
 27  \w    103.00 170.00   0.50    8.45    --  109.06  19.00  30.00  134
 28  \w     37.00 100.00   0.50    8.45    --  109.06 -99.00  60.00  126
 29  \w     40.00  73.00   0.50    8.45    --  109.06-125.00  30.00   66
 30  \w     56.00  94.00   0.50    8.45    --  109.06 -99.00 150.00   76
 31  \w     84.00 112.00   0.50    8.45    --  109.06-125.00 -30.00   56
 32  \w     49.00  75.00   0.50    8.45    --  109.06-125.00 -30.00   52
 33  \w     77.00 112.00   0.50    8.45    --  109.06-125.00-150.00   70
 34  \w     87.00 112.00   0.50    8.45    --  109.06-125.00 120.00   50
 35  \w     36.00  78.00   0.50    8.45    --  109.06 -99.00 -60.00   84
 36  \w    149.00 175.00   0.50    8.45    --  109.06  19.00-180.00   52
 37  \w     38.00  74.00   0.50    8.45    --  109.06-125.00-150.00   72
 38  \w     79.00 112.00   0.50    8.45    --  109.06-125.00   0.00   66
 39  \w     55.00 112.00   0.50    8.45    --  109.06-125.00 -90.00  114
 40  \w     43.00 105.00   0.50    8.45    --  109.06 -99.00  90.00  124
 41  \w     38.00  63.00   0.50    8.45    --  109.06 -57.00 120.00   50
;
_diffrn_measurement_device 'four-circle diffractometer'
_diffrn_measurement_device_type 'XtaLAB Synergy, Dualflex, HyPix'
_diffrn_measurement_method '\w scans'
_diffrn_orient_matrix_type 'CrysAlisPro convention (1999,Acta A55,543-557)'
_diffrn_orient_matrix_UB_11 0.1922482000
_diffrn_orient_matrix_UB_12 0.0076217000
_diffrn_orient_matrix_UB_13 0.0309332000
_diffrn_orient_matrix_UB_21 -0.0615710000
_diffrn_orient_matrix_UB_22 -0.1164090000
_diffrn_orient_matrix_UB_23 0.0213199000
_diffrn_orient_matrix_UB_31 0.0362163000
_diffrn_orient_matrix_UB_32 -0.0366887000
_diffrn_orient_matrix_UB_33 -0.0718064000
_diffrn_radiation_monochromator mirror
_diffrn_radiation_probe x-ray
_diffrn_radiation_type 'Cu K\a'
_diffrn_radiation_wavelength 1.54184
_diffrn_reflns_av_R_equivalents 0.0247
_diffrn_reflns_av_unetI/netI 0.0256
_diffrn_reflns_Laue_measured_fraction_full 0.997
_diffrn_reflns_Laue_measured_fraction_max 0.939
_diffrn_reflns_limit_h_max 9
_diffrn_reflns_limit_h_min -9
_diffrn_reflns_limit_k_max 16
_diffrn_reflns_limit_k_min -16
_diffrn_reflns_limit_l_max 18
_diffrn_reflns_limit_l_min -24
_diffrn_reflns_number 24273
_diffrn_reflns_point_group_measured_fraction_full 0.997
_diffrn_reflns_point_group_measured_fraction_max 0.939
_diffrn_reflns_theta_full 67.684
_diffrn_reflns_theta_max 77.638
_diffrn_reflns_theta_min 3.508
_diffrn_source 'micro-focus sealed X-ray tube'
_diffrn_source_type 'PhotonJet (Cu) X-ray Source'
_exptl_absorpt_coefficient_mu 0.668
_exptl_absorpt_correction_T_max 1.00000
_exptl_absorpt_correction_T_min 0.84089
_exptl_absorpt_correction_type multi-scan
_exptl_absorpt_process_details
;
CrysAlisPro 1.171.41.113a (Rigaku Oxford Diffraction, 2021)
Empirical absorption correction using spherical harmonics,
implemented in SCALE3 ABSPACK scaling algorithm.
;
_exptl_crystal_colour colourless
_exptl_crystal_colour_primary colourless
_exptl_crystal_density_diffrn 1.253
_exptl_crystal_description block
_exptl_crystal_F_000 752
_exptl_crystal_size_max 0.23
_exptl_crystal_size_mid 0.2
_exptl_crystal_size_min 0.15
_refine_diff_density_max 0.232
_refine_diff_density_min -0.171
_refine_diff_density_rms 0.040
_refine_ls_extinction_method none
_refine_ls_goodness_of_fit_ref 1.040
_refine_ls_hydrogen_treatment constr
_refine_ls_matrix_type full
_refine_ls_number_parameters 491
_refine_ls_number_reflns 7566
_refine_ls_number_restraints 0
_refine_ls_restrained_S_all 1.040
_refine_ls_R_factor_all 0.0668
_refine_ls_R_factor_gt 0.0555
_refine_ls_shift/su_max 0.001
_refine_ls_shift/su_mean 0.000
_refine_ls_structure_factor_coef Fsqd
_refine_ls_weighting_details 'w=1/[\s^2^(Fo^2^)+(0.0774P)^2^+0.4090P] where P=(Fo^2^+2Fc^2^)/3'
_refine_ls_weighting_scheme calc
_refine_ls_wR_factor_gt 0.1459
_refine_ls_wR_factor_ref 0.1540
_reflns_Friedel_coverage 0.000
_reflns_number_gt 6152
_reflns_number_total 7566
_reflns_threshold_expression 'I > 2\s(I)'
_cod_data_source_file d3cc01390a2.cif
_cod_data_source_block exp_1881_auto
_cod_depositor_comments 'Adding full bibliography for 7131639--7131640.cif.'
_cod_database_code 7131639
_shelx_shelxl_version_number 2018/3
_shelx_space_group_comment
;
The symmetry employed for this shelxl refinement is uniquely defined
by the following loop, which should always be used as a source of
symmetry information in preference to the above space-group names.
They are only intended as comments.
;
_shelx_estimated_absorpt_t_max 0.906
_shelx_estimated_absorpt_t_min 0.861
_reflns_odcompleteness_completeness 99.79
_reflns_odcompleteness_iscentric 1
_reflns_odcompleteness_theta 66.97
_olex2_refinement_description
;
1. Fixed Uiso
 At 1.2 times of:
  All C(H) groups, All N(H) groups
 At 1.5 times of:
  All C(H,H,H) groups
2.a Aromatic/amide H refined with riding coordinates:
 N1(H1), C3(H3), C4(H4), C6(H6), C7(H7), C10(H10), C11(H11), C12(H12),
 C13(H13), C18(H18), C19(H19), C21(H21), C22(H22), N2(H2), C26(H26), C27(H27),
 C29(H29), C30(H30), C33(H33), C34(H34), C35(H35), C36(H36), C41(H41), C42(H42),
  C44(H44), C45(H45)
2.b Idealised Me refined as rotating group:
 C1(H1A,H1B,H1C), C23(H23A,H23B,H23C), C24(H24A,H24B,H24C), C46(H46A,H46B,H46C)
;
_olex2_submission_special_instructions 'No special instructions were received'
_oxdiff_exptl_absorpt_empirical_details
;
Empirical correction (ABSPACK) includes:
- Absorption correction using spherical harmonics
- Frame scaling
;
_oxdiff_exptl_absorpt_empirical_full_max 1.267
_oxdiff_exptl_absorpt_empirical_full_min 0.764

loop_
_space_group_symop_operation_xyz
'x, y, z'
'-x, -y, -z'

loop_
_atom_site_label
_atom_site_type_symbol
_atom_site_fract_x
_atom_site_fract_y
_atom_site_fract_z
_atom_site_U_iso_or_equiv
_atom_site_adp_type
_atom_site_occupancy
_atom_site_site_symmetry_order
_atom_site_calc_flag
_atom_site_refinement_flags_posn
_atom_site_refinement_flags_adp
_atom_site_refinement_flags_occupancy
_atom_site_disorder_assembly
_atom_site_disorder_group
O1 O 0.8351(2) 0.72151(11) 0.24943(7) 0.0759(4) Uani 1 1 d . . . . .
O2 O 0.5585(2) 0.36529(11) 0.32642(7) 0.0769(4) Uani 1 1 d . . . . .
O3 O 0.57281(18) 0.18435(12) 0.23344(10) 0.0846(5) Uani 1 1 d . . . . .
N1 N 0.6623(2) 0.56343(11) 0.28062(7) 0.0547(4) Uani 1 1 d . . . . .
H1 H 0.635543 0.525010 0.316203 0.066 Uiso 1 1 calc R U . . .
C1 C 1.1395(4) 0.7552(3) 0.58092(14) 0.1083(10) Uani 1 1 d . . . . .
H1A H 1.232694 0.721774 0.589126 0.162 Uiso 1 1 calc R U . . .
H1B H 1.054532 0.730168 0.613563 0.162 Uiso 1 1 calc R U . . .
H1C H 1.189380 0.830710 0.587258 0.162 Uiso 1 1 calc R U . . .
C2 C 1.0482(3) 0.7282(2) 0.50683(11) 0.0737(6) Uani 1 1 d . . . . .
C3 C 1.0644(4) 0.8019(2) 0.45702(14) 0.1034(9) Uani 1 1 d . . . . .
H3 H 1.134302 0.870992 0.468973 0.124 Uiso 1 1 calc R U . . .
C4 C 0.9810(4) 0.77812(18) 0.38935(13) 0.0926(8) Uani 1 1 d . . . . .
H4 H 0.995281 0.831395 0.356906 0.111 Uiso 1 1 calc R U . . .
C5 C 0.8775(2) 0.67748(14) 0.36884(9) 0.0541(4) Uani 1 1 d . . . . .
C6 C 0.8627(3) 0.60238(18) 0.41894(12) 0.0818(7) Uani 1 1 d . . . . .
H6 H 0.794200 0.532904 0.407156 0.098 Uiso 1 1 calc R U . . .
C7 C 0.9472(4) 0.6279(2) 0.48629(13) 0.0941(8) Uani 1 1 d . . . . .
H7 H 0.934870 0.574854 0.518875 0.113 Uiso 1 1 calc R U . . .
C8 C 0.7916(2) 0.65762(13) 0.29471(9) 0.0526(4) Uani 1 1 d . . . . .
C9 C 0.5678(2) 0.52139(13) 0.21575(8) 0.0475(4) Uani 1 1 d . . . . .
C10 C 0.5459(2) 0.58441(15) 0.15907(9) 0.0563(4) Uani 1 1 d . . . . .
H10 H 0.593987 0.657749 0.163905 0.068 Uiso 1 1 calc R U . . .
C11 C 0.4534(3) 0.53858(17) 0.09603(10) 0.0646(5) Uani 1 1 d . . . . .
H11 H 0.440315 0.581698 0.058674 0.077 Uiso 1 1 calc R U . . .
C12 C 0.3798(3) 0.43039(17) 0.08694(10) 0.0652(5) Uani 1 1 d . . . . .
H12 H 0.318245 0.400505 0.043896 0.078 Uiso 1 1 calc R U . . .
C13 C 0.3987(2) 0.36727(15) 0.14257(9) 0.0580(4) Uani 1 1 d . . . . .
H13 H 0.349034 0.294118 0.136768 0.070 Uiso 1 1 calc R U . . .
C14 C 0.4907(2) 0.41051(13) 0.20755(9) 0.0496(4) Uani 1 1 d . . . . .
C15 C 0.5027(2) 0.33798(14) 0.26461(10) 0.0554(4) Uani 1 1 d . . . . .
C16 C 0.4530(2) 0.21827(14) 0.24762(10) 0.0570(4) Uani 1 1 d . . . . .
C17 C 0.2701(2) 0.15162(13) 0.25090(9) 0.0498(4) Uani 1 1 d . . . . .
C18 C 0.1356(2) 0.19686(14) 0.25887(10) 0.0570(4) Uani 1 1 d . . . . .
H18 H 0.162984 0.269957 0.266231 0.068 Uiso 1 1 calc R U . . .
C19 C -0.0383(3) 0.13493(15) 0.25602(11) 0.0604(4) Uani 1 1 d . . . . .
H19 H -0.127534 0.166646 0.260645 0.072 Uiso 1 1 calc R U . . .
C20 C -0.0818(2) 0.02500(15) 0.24624(10) 0.0579(4) Uani 1 1 d . . . . .
C21 C 0.0546(2) -0.02025(14) 0.24012(10) 0.0562(4) Uani 1 1 d . . . . .
H21 H 0.027944 -0.093592 0.234546 0.067 Uiso 1 1 calc R U . . .
C22 C 0.2281(2) 0.04142(13) 0.24214(9) 0.0523(4) Uani 1 1 d . . . . .
H22 H 0.317641 0.009831 0.237683 0.063 Uiso 1 1 calc R U . . .
C23 C -0.2729(3) -0.0422(2) 0.24182(17) 0.0911(8) Uani 1 1 d . . . . .
H23A H -0.335469 -0.010592 0.271423 0.137 Uiso 1 1 calc R U . . .
H23B H -0.277181 -0.112146 0.257169 0.137 Uiso 1 1 calc R U . . .
H23C H -0.327930 -0.046776 0.194065 0.137 Uiso 1 1 calc R U . . .
O4 O 0.2208(3) 0.47176(14) 0.34533(9) 0.0984(6) Uani 1 1 d . . . . .
O5 O 0.2509(2) 0.77464(11) 0.19228(7) 0.0775(4) Uani 1 1 d . . . . .
O6 O 0.30420(19) 0.75481(13) 0.04119(8) 0.0756(4) Uani 1 1 d . . . . .
N2 N 0.1933(2) 0.60322(13) 0.27286(8) 0.0604(4) Uani 1 1 d . . . . .
H2 H 0.224423 0.671130 0.270022 0.072 Uiso 1 1 calc R U . . .
C24 C 0.6982(5) 0.8715(3) 0.54808(17) 0.1345(13) Uani 1 1 d . . . . .
H24A H 0.626190 0.908719 0.568061 0.202 Uiso 1 1 calc R U . . .
H24B H 0.792996 0.921367 0.528192 0.202 Uiso 1 1 calc R U . . .
H24C H 0.747487 0.834104 0.584126 0.202 Uiso 1 1 calc R U . . .
C25 C 0.5850(4) 0.7933(3) 0.49125(13) 0.0900(7) Uani 1 1 d . . . . .
C26 C 0.5273(4) 0.6886(3) 0.50297(12) 0.0943(8) Uani 1 1 d . . . . .
H26 H 0.558970 0.664481 0.546709 0.113 Uiso 1 1 calc R U . . .
C27 C 0.4223(4) 0.6165(2) 0.45159(12) 0.0874(7) Uani 1 1 d . . . . .
H27 H 0.385296 0.544871 0.461398 0.105 Uiso 1 1 calc R U . . .
C28 C 0.3711(3) 0.64846(18) 0.38612(10) 0.0651(5) Uani 1 1 d . . . . .
C29 C 0.4333(4) 0.7547(2) 0.37387(13) 0.1000(9) Uani 1 1 d . . . . .
H29 H 0.403824 0.779254 0.329998 0.120 Uiso 1 1 calc R U . . .
C30 C 0.5383(5) 0.8252(3) 0.42533(16) 0.1175(11) Uani 1 1 d . . . . .
H30 H 0.579060 0.896583 0.415383 0.141 Uiso 1 1 calc R U . . .
C31 C 0.2555(3) 0.56601(17) 0.33395(10) 0.0647(5) Uani 1 1 d . . . . .
C32 C 0.0865(2) 0.54613(14) 0.21454(9) 0.0535(4) Uani 1 1 d . . . . .
C33 C -0.0118(3) 0.43968(16) 0.21606(11) 0.0633(5) Uani 1 1 d . . . . .
H33 H -0.007852 0.403903 0.257708 0.076 Uiso 1 1 calc R U . . .
C34 C -0.1146(3) 0.38710(16) 0.15654(12) 0.0673(5) Uani 1 1 d . . . . .
H34 H -0.178960 0.316107 0.158715 0.081 Uiso 1 1 calc R U . . .
C35 C -0.1245(3) 0.43690(16) 0.09411(11) 0.0656(5) Uani 1 1 d . . . . .
H35 H -0.193652 0.400217 0.054170 0.079 Uiso 1 1 calc R U . . .
C36 C -0.0298(2) 0.54253(15) 0.09171(10) 0.0592(4) Uani 1 1 d . . . . .
H36 H -0.036353 0.576795 0.049548 0.071 Uiso 1 1 calc R U . . .
C37 C 0.0753(2) 0.59929(14) 0.15066(9) 0.0526(4) Uani 1 1 d . . . . .
C38 C 0.1689(2) 0.71191(15) 0.14403(10) 0.0577(4) Uani 1 1 d . . . . .
C39 C 0.1756(2) 0.75638(15) 0.06987(10) 0.0574(4) Uani 1 1 d . . . . .
C40 C 0.0348(2) 0.80073(14) 0.03915(9) 0.0526(4) Uani 1 1 d . . . . .
C41 C -0.1102(3) 0.79937(16) 0.07403(10) 0.0599(4) Uani 1 1 d . . . . .
H41 H -0.116830 0.772698 0.118846 0.072 Uiso 1 1 calc R U . . .
C42 C -0.2445(3) 0.83739(17) 0.04254(10) 0.0632(5) Uani 1 1 d . . . . .
H42 H -0.342106 0.834788 0.066059 0.076 Uiso 1 1 calc R U . . .
C43 C -0.2362(3) 0.87946(15) -0.02372(10) 0.0574(4) Uani 1 1 d . . . . .
C44 C -0.0901(3) 0.88199(15) -0.05786(9) 0.0580(4) Uani 1 1 d . . . . .
H44 H -0.082156 0.910632 -0.102084 0.070 Uiso 1 1 calc R U . . .
C45 C 0.0436(2) 0.84286(15) -0.02752(9) 0.0562(4) Uani 1 1 d . . . . .
H45 H 0.140075 0.844499 -0.051522 0.067 Uiso 1 1 calc R U . . .
C46 C -0.3838(3) 0.9202(2) -0.05763(12) 0.0762(6) Uani 1 1 d . . . . .
H46A H -0.487199 0.894087 -0.033705 0.114 Uiso 1 1 calc R U . . .
H46B H -0.412219 0.896099 -0.106114 0.114 Uiso 1 1 calc R U . . .
H46C H -0.346406 0.996380 -0.054731 0.114 Uiso 1 1 calc R U . . .

loop_
_atom_site_aniso_label
_atom_site_aniso_U_11
_atom_site_aniso_U_22
_atom_site_aniso_U_33
_atom_site_aniso_U_23
_atom_site_aniso_U_13
_atom_site_aniso_U_12
O1 0.0972(11) 0.0507(7) 0.0603(8) 0.0115(6) 0.0064(7) -0.0078(7)
O2 0.0953(11) 0.0550(8) 0.0596(8) 0.0115(6) -0.0102(7) -0.0035(7)
O3 0.0496(8) 0.0616(8) 0.1427(15) 0.0095(9) 0.0138(8) 0.0156(7)
N1 0.0644(9) 0.0439(7) 0.0471(7) 0.0050(6) 0.0061(6) 0.0023(6)
C1 0.117(2) 0.132(3) 0.0682(15) -0.0192(15) -0.0145(14) 0.0347(19)
C2 0.0720(13) 0.0876(15) 0.0591(11) -0.0103(11) 0.0003(10) 0.0226(11)
C3 0.135(2) 0.0641(14) 0.0820(16) -0.0120(12) -0.0149(16) -0.0060(15)
C4 0.130(2) 0.0527(12) 0.0677(13) 0.0017(10) -0.0072(13) -0.0095(12)
C5 0.0565(10) 0.0473(9) 0.0551(9) -0.0024(7) 0.0085(7) 0.0093(7)
C6 0.0962(17) 0.0590(12) 0.0699(13) 0.0098(10) -0.0114(11) -0.0012(11)
C7 0.1067(19) 0.0853(17) 0.0703(14) 0.0160(12) -0.0116(13) 0.0052(14)
C8 0.0596(10) 0.0402(8) 0.0553(9) 0.0033(7) 0.0112(8) 0.0090(7)
C9 0.0466(8) 0.0462(8) 0.0486(8) 0.0033(7) 0.0070(7) 0.0112(7)
C10 0.0590(10) 0.0520(10) 0.0572(10) 0.0090(8) 0.0074(8) 0.0148(8)
C11 0.0687(12) 0.0709(12) 0.0550(10) 0.0144(9) 0.0018(9) 0.0239(10)
C12 0.0646(12) 0.0741(13) 0.0530(10) 0.0001(9) -0.0049(8) 0.0188(10)
C13 0.0558(10) 0.0544(10) 0.0578(10) -0.0017(8) -0.0025(8) 0.0101(8)
C14 0.0455(8) 0.0464(9) 0.0533(9) 0.0037(7) 0.0027(7) 0.0092(7)
C15 0.0497(9) 0.0483(9) 0.0599(10) 0.0061(8) -0.0016(7) 0.0045(7)
C16 0.0491(9) 0.0492(9) 0.0686(11) 0.0094(8) -0.0009(8) 0.0110(7)
C17 0.0495(9) 0.0429(8) 0.0537(9) 0.0066(7) 0.0025(7) 0.0095(7)
C18 0.0579(10) 0.0424(9) 0.0698(11) 0.0006(8) 0.0079(8) 0.0133(7)
C19 0.0543(10) 0.0542(10) 0.0746(12) 0.0028(9) 0.0124(9) 0.0170(8)
C20 0.0542(10) 0.0536(10) 0.0606(10) 0.0075(8) 0.0100(8) 0.0062(8)
C21 0.0621(11) 0.0405(8) 0.0623(10) 0.0080(7) 0.0088(8) 0.0087(7)
C22 0.0554(10) 0.0436(9) 0.0585(10) 0.0084(7) 0.0068(7) 0.0154(7)
C23 0.0600(13) 0.0680(14) 0.136(2) 0.0099(14) 0.0205(13) 0.0015(10)
O4 0.1324(15) 0.0728(11) 0.0804(11) 0.0232(8) -0.0125(10) 0.0244(10)
O5 0.0939(11) 0.0600(8) 0.0627(8) 0.0066(6) -0.0105(7) 0.0050(7)
O6 0.0612(8) 0.0886(11) 0.0810(9) 0.0225(8) 0.0169(7) 0.0244(7)
N2 0.0717(10) 0.0576(9) 0.0523(8) 0.0099(7) 0.0045(7) 0.0205(7)
C24 0.153(3) 0.140(3) 0.090(2) -0.023(2) -0.021(2) 0.025(3)
C25 0.0931(17) 0.110(2) 0.0624(13) -0.0072(13) -0.0001(12) 0.0273(15)
C26 0.105(2) 0.120(2) 0.0532(12) 0.0140(13) -0.0001(12) 0.0292(17)
C27 0.1018(18) 0.0962(18) 0.0588(12) 0.0180(12) -0.0007(12) 0.0240(14)
C28 0.0659(12) 0.0821(14) 0.0512(10) 0.0128(9) 0.0100(8) 0.0268(10)
C29 0.129(2) 0.0848(17) 0.0659(14) 0.0159(12) -0.0162(14) 0.0103(16)
C30 0.152(3) 0.0897(19) 0.0841(18) 0.0084(15) -0.0229(18) 0.0068(19)
C31 0.0702(12) 0.0704(13) 0.0561(10) 0.0147(9) 0.0090(9) 0.0237(10)
C32 0.0538(9) 0.0564(10) 0.0534(9) 0.0058(7) 0.0092(7) 0.0201(8)
C33 0.0670(12) 0.0579(11) 0.0680(12) 0.0141(9) 0.0167(9) 0.0193(9)
C34 0.0639(12) 0.0535(11) 0.0813(13) 0.0050(9) 0.0157(10) 0.0095(9)
C35 0.0587(11) 0.0630(11) 0.0689(12) -0.0044(9) 0.0061(9) 0.0088(9)
C36 0.0573(10) 0.0608(11) 0.0566(10) 0.0045(8) 0.0052(8) 0.0131(8)
C37 0.0509(9) 0.0535(9) 0.0535(9) 0.0059(7) 0.0072(7) 0.0151(7)
C38 0.0548(10) 0.0582(10) 0.0565(10) 0.0065(8) -0.0001(8) 0.0131(8)
C39 0.0526(10) 0.0536(10) 0.0602(10) 0.0067(8) 0.0062(8) 0.0067(8)
C40 0.0526(9) 0.0506(9) 0.0484(9) 0.0034(7) 0.0035(7) 0.0064(7)
C41 0.0601(11) 0.0655(11) 0.0503(9) 0.0086(8) 0.0104(8) 0.0112(9)
C42 0.0600(11) 0.0733(12) 0.0572(10) 0.0039(9) 0.0136(8) 0.0183(9)
C43 0.0600(10) 0.0522(10) 0.0562(10) -0.0027(8) 0.0008(8) 0.0125(8)
C44 0.0651(11) 0.0575(10) 0.0472(9) 0.0062(7) 0.0044(8) 0.0123(8)
C45 0.0549(10) 0.0599(10) 0.0499(9) 0.0047(8) 0.0087(7) 0.0098(8)
C46 0.0740(14) 0.0811(15) 0.0783(14) 0.0049(11) 0.0038(11) 0.0323(11)

loop_
_atom_type_symbol
_atom_type_description
_atom_type_scat_dispersion_real
_atom_type_scat_dispersion_imag
_atom_type_scat_source
C C 0.0181 0.0091 'International Tables Vol C Tables 4.2.6.8 and 6.1.1.4'
H H 0.0000 0.0000 'International Tables Vol C Tables 4.2.6.8 and 6.1.1.4'
N N 0.0311 0.0180 'International Tables Vol C Tables 4.2.6.8 and 6.1.1.4'
O O 0.0492 0.0322 'International Tables Vol C Tables 4.2.6.8 and 6.1.1.4'

loop_
_geom_angle_atom_site_label_1
_geom_angle_atom_site_label_2
_geom_angle_atom_site_label_3
_geom_angle
_geom_angle_site_symmetry_1
_geom_angle_site_symmetry_3
_geom_angle_publ_flag
C8 N1 H1 115.9 . . ?
C8 N1 C9 128.23(14) . . ?
C9 N1 H1 115.9 . . ?
H1A C1 H1B 109.5 . . ?
H1A C1 H1C 109.5 . . ?
H1B C1 H1C 109.5 . . ?
C2 C1 H1A 109.5 . . ?
C2 C1 H1B 109.5 . . ?
C2 C1 H1C 109.5 . . ?
C3 C2 C1 121.9(2) . . ?
C3 C2 C7 116.5(2) . . ?
C7 C2 C1 121.6(2) . . ?
C2 C3 H3 118.9 . . ?
C2 C3 C4 122.3(2) . . ?
C4 C3 H3 118.9 . . ?
C3 C4 H4 119.4 . . ?
C5 C4 C3 121.2(2) . . ?
C5 C4 H4 119.4 . . ?
C4 C5 C6 116.59(19) . . ?
C4 C5 C8 118.25(18) . . ?
C6 C5 C8 125.15(17) . . ?
C5 C6 H6 119.4 . . ?
C5 C6 C7 121.2(2) . . ?
C7 C6 H6 119.4 . . ?
C2 C7 C6 122.2(2) . . ?
C2 C7 H7 118.9 . . ?
C6 C7 H7 118.9 . . ?
O1 C8 N1 122.17(16) . . ?
O1 C8 C5 121.98(16) . . ?
N1 C8 C5 115.85(15) . . ?
N1 C9 C14 118.43(14) . . ?
C10 C9 N1 122.75(15) . . ?
C10 C9 C14 118.82(16) . . ?
C9 C10 H10 119.9 . . ?
C11 C10 C9 120.28(17) . . ?
C11 C10 H10 119.9 . . ?
C10 C11 H11 119.2 . . ?
C10 C11 C12 121.55(18) . . ?
C12 C11 H11 119.2 . . ?
C11 C12 H12 120.6 . . ?
C13 C12 C11 118.86(18) . . ?
C13 C12 H12 120.6 . . ?
C12 C13 H13 119.3 . . ?
C12 C13 C14 121.47(18) . . ?
C14 C13 H13 119.3 . . ?
C9 C14 C15 122.81(15) . . ?
C13 C14 C9 119.01(16) . . ?
C13 C14 C15 118.18(16) . . ?
O2 C15 C14 125.16(17) . . ?
O2 C15 C16 115.31(16) . . ?
C14 C15 C16 119.43(15) . . ?
O3 C16 C15 116.17(16) . . ?
O3 C16 C17 123.93(17) . . ?
C17 C16 C15 119.88(16) . . ?
C18 C17 C16 120.74(16) . . ?
C18 C17 C22 119.12(16) . . ?
C22 C17 C16 120.06(16) . . ?
C17 C18 H18 119.6 . . ?
C19 C18 C17 120.72(17) . . ?
C19 C18 H18 119.6 . . ?
C18 C19 H19 119.7 . . ?
C18 C19 C20 120.55(17) . . ?
C20 C19 H19 119.7 . . ?
C19 C20 C23 120.29(19) . . ?
C21 C20 C19 118.45(16) . . ?
C21 C20 C23 121.26(18) . . ?
C20 C21 H21 119.4 . . ?
C22 C21 C20 121.16(16) . . ?
C22 C21 H21 119.4 . . ?
C17 C22 H22 120.0 . . ?
C21 C22 C17 119.97(16) . . ?
C21 C22 H22 120.0 . . ?
C20 C23 H23A 109.5 . . ?
C20 C23 H23B 109.5 . . ?
C20 C23 H23C 109.5 . . ?
H23A C23 H23B 109.5 . . ?
H23A C23 H23C 109.5 . . ?
H23B C23 H23C 109.5 . . ?
C31 N2 H2 115.6 . . ?
C31 N2 C32 128.73(17) . . ?
C32 N2 H2 115.6 . . ?
H24A C24 H24B 109.5 . . ?
H24A C24 H24C 109.5 . . ?
H24B C24 H24C 109.5 . . ?
C25 C24 H24A 109.5 . . ?
C25 C24 H24B 109.5 . . ?
C25 C24 H24C 109.5 . . ?
C26 C25 C24 121.1(3) . . ?
C26 C25 C30 117.2(3) . . ?
C30 C25 C24 121.7(3) . . ?
C25 C26 H26 119.2 . . ?
C25 C26 C27 121.6(2) . . ?
C27 C26 H26 119.2 . . ?
C26 C27 H27 119.3 . . ?
C28 C27 C26 121.3(3) . . ?
C28 C27 H27 119.3 . . ?
C27 C28 C31 118.1(2) . . ?
C29 C28 C27 116.9(2) . . ?
C29 C28 C31 125.02(19) . . ?
C28 C29 H29 119.5 . . ?
C30 C29 C28 121.0(2) . . ?
C30 C29 H29 119.5 . . ?
C25 C30 H30 119.0 . . ?
C29 C30 C25 121.9(3) . . ?
C29 C30 H30 119.0 . . ?
O4 C31 N2 122.7(2) . . ?
O4 C31 C28 121.74(18) . . ?
N2 C31 C28 115.59(18) . . ?
N2 C32 C33 123.23(16) . . ?
N2 C32 C37 118.29(16) . . ?
C33 C32 C37 118.48(17) . . ?
C32 C33 H33 119.7 . . ?
C34 C33 C32 120.65(18) . . ?
C34 C33 H33 119.7 . . ?
C33 C34 H34 119.2 . . ?
C35 C34 C33 121.56(19) . . ?
C35 C34 H34 119.2 . . ?
C34 C35 H35 120.7 . . ?
C34 C35 C36 118.68(19) . . ?
C36 C35 H35 120.7 . . ?
C35 C36 H36 119.1 . . ?
C35 C36 C37 121.86(18) . . ?
C37 C36 H36 119.1 . . ?
C32 C37 C38 122.80(16) . . ?
C36 C37 C32 118.75(17) . . ?
C36 C37 C38 118.45(16) . . ?
O5 C38 C37 126.06(17) . . ?
O5 C38 C39 115.54(16) . . ?
C37 C38 C39 118.32(16) . . ?
O6 C39 C38 116.06(17) . . ?
O6 C39 C40 124.07(17) . . ?
C40 C39 C38 119.84(16) . . ?
C41 C40 C39 121.58(16) . . ?
C41 C40 C45 118.90(17) . . ?
C45 C40 C39 119.50(16) . . ?
C40 C41 H41 119.8 . . ?
C42 C41 C40 120.30(17) . . ?
C42 C41 H41 119.8 . . ?
C41 C42 H42 119.5 . . ?
C41 C42 C43 120.98(18) . . ?
C43 C42 H42 119.5 . . ?
C42 C43 C46 120.48(18) . . ?
C44 C43 C42 118.47(18) . . ?
C44 C43 C46 121.05(18) . . ?
C43 C44 H44 119.4 . . ?
C45 C44 C43 121.19(17) . . ?
C45 C44 H44 119.4 . . ?
C40 C45 H45 119.9 . . ?
C44 C45 C40 120.14(17) . . ?
C44 C45 H45 119.9 . . ?
C43 C46 H46A 109.5 . . ?
C43 C46 H46B 109.5 . . ?
C43 C46 H46C 109.5 . . ?
H46A C46 H46B 109.5 . . ?
H46A C46 H46C 109.5 . . ?
H46B C46 H46C 109.5 . . ?

loop_
_geom_bond_atom_site_label_1
_geom_bond_atom_site_label_2
_geom_bond_distance
_geom_bond_site_symmetry_2
_geom_bond_publ_flag
O1 C8 1.219(2) . ?
O2 C15 1.229(2) . ?
O3 C16 1.214(2) . ?
N1 H1 0.8600 . ?
N1 C8 1.363(2) . ?
N1 C9 1.396(2) . ?
C1 H1A 0.9600 . ?
C1 H1B 0.9600 . ?
C1 H1C 0.9600 . ?
C1 C2 1.507(3) . ?
C2 C3 1.354(4) . ?
C2 C7 1.360(4) . ?
C3 H3 0.9300 . ?
C3 C4 1.375(3) . ?
C4 H4 0.9300 . ?
C4 C5 1.369(3) . ?
C5 C6 1.371(3) . ?
C5 C8 1.489(3) . ?
C6 H6 0.9300 . ?
C6 C7 1.375(3) . ?
C7 H7 0.9300 . ?
C9 C10 1.394(2) . ?
C9 C14 1.411(2) . ?
C10 H10 0.9300 . ?
C10 C11 1.375(3) . ?
C11 H11 0.9300 . ?
C11 C12 1.376(3) . ?
C12 H12 0.9300 . ?
C12 C13 1.375(3) . ?
C13 H13 0.9300 . ?
C13 C14 1.396(2) . ?
C14 C15 1.467(2) . ?
C15 C16 1.534(3) . ?
C16 C17 1.467(2) . ?
C17 C18 1.382(3) . ?
C17 C22 1.397(2) . ?
C18 H18 0.9300 . ?
C18 C19 1.375(3) . ?
C19 H19 0.9300 . ?
C19 C20 1.394(3) . ?
C20 C21 1.390(3) . ?
C20 C23 1.507(3) . ?
C21 H21 0.9300 . ?
C21 C22 1.373(2) . ?
C22 H22 0.9300 . ?
C23 H23A 0.9600 . ?
C23 H23B 0.9600 . ?
C23 H23C 0.9600 . ?
O4 C31 1.218(3) . ?
O5 C38 1.226(2) . ?
O6 C39 1.216(2) . ?
N2 H2 0.8600 . ?
N2 C31 1.364(2) . ?
N2 C32 1.391(2) . ?
C24 H24A 0.9600 . ?
C24 H24B 0.9600 . ?
C24 H24C 0.9600 . ?
C24 C25 1.510(4) . ?
C25 C26 1.350(4) . ?
C25 C30 1.376(4) . ?
C26 H26 0.9300 . ?
C26 C27 1.381(4) . ?
C27 H27 0.9300 . ?
C27 C28 1.378(3) . ?
C28 C29 1.374(3) . ?
C28 C31 1.490(3) . ?
C29 H29 0.9300 . ?
C29 C30 1.371(4) . ?
C30 H30 0.9300 . ?
C32 C33 1.395(3) . ?
C32 C37 1.418(2) . ?
C33 H33 0.9300 . ?
C33 C34 1.376(3) . ?
C34 H34 0.9300 . ?
C34 C35 1.371(3) . ?
C35 H35 0.9300 . ?
C35 C36 1.380(3) . ?
C36 H36 0.9300 . ?
C36 C37 1.393(3) . ?
C37 C38 1.467(3) . ?
C38 C39 1.539(3) . ?
C39 C40 1.467(3) . ?
C40 C41 1.388(3) . ?
C40 C45 1.395(2) . ?
C41 H41 0.9300 . ?
C41 C42 1.379(3) . ?
C42 H42 0.9300 . ?
C42 C43 1.388(3) . ?
C43 C44 1.384(3) . ?
C43 C46 1.503(3) . ?
C44 H44 0.9300 . ?
C44 C45 1.377(3) . ?
C45 H45 0.9300 . ?
C46 H46A 0.9600 . ?
C46 H46B 0.9600 . ?
C46 H46C 0.9600 . ?

loop_
_geom_torsion_atom_site_label_1
_geom_torsion_atom_site_label_2
_geom_torsion_atom_site_label_3
_geom_torsion_atom_site_label_4
_geom_torsion
_geom_torsion_site_symmetry_1
_geom_torsion_site_symmetry_2
_geom_torsion_site_symmetry_3
_geom_torsion_site_symmetry_4
_geom_torsion_publ_flag
O2 C15 C16 O3 -87.1(2) . . . . ?
O2 C15 C16 C17 91.4(2) . . . . ?
O3 C16 C17 C18 -172.03(19) . . . . ?
O3 C16 C17 C22 4.5(3) . . . . ?
N1 C9 C10 C11 179.14(17) . . . . ?
N1 C9 C14 C13 -178.83(16) . . . . ?
N1 C9 C14 C15 1.2(3) . . . . ?
C1 C2 C3 C4 -179.7(3) . . . . ?
C1 C2 C7 C6 179.7(3) . . . . ?
C2 C3 C4 C5 -0.4(5) . . . . ?
C3 C2 C7 C6 -1.2(4) . . . . ?
C3 C4 C5 C6 -0.4(4) . . . . ?
C3 C4 C5 C8 -179.9(3) . . . . ?
C4 C5 C6 C7 0.4(4) . . . . ?
C4 C5 C8 O1 13.4(3) . . . . ?
C4 C5 C8 N1 -167.0(2) . . . . ?
C5 C6 C7 C2 0.4(5) . . . . ?
C6 C5 C8 O1 -166.1(2) . . . . ?
C6 C5 C8 N1 13.6(3) . . . . ?
C7 C2 C3 C4 1.2(5) . . . . ?
C8 N1 C9 C10 -23.5(3) . . . . ?
C8 N1 C9 C14 156.81(18) . . . . ?
C8 C5 C6 C7 179.9(2) . . . . ?
C9 N1 C8 O1 3.8(3) . . . . ?
C9 N1 C8 C5 -175.84(16) . . . . ?
C9 C10 C11 C12 0.2(3) . . . . ?
C9 C14 C15 O2 10.0(3) . . . . ?
C9 C14 C15 C16 -166.41(16) . . . . ?
C10 C9 C14 C13 1.5(3) . . . . ?
C10 C9 C14 C15 -178.44(16) . . . . ?
C10 C11 C12 C13 0.4(3) . . . . ?
C11 C12 C13 C14 -0.1(3) . . . . ?
C12 C13 C14 C9 -0.9(3) . . . . ?
C12 C13 C14 C15 179.09(18) . . . . ?
C13 C14 C15 O2 -170.00(19) . . . . ?
C13 C14 C15 C16 13.6(3) . . . . ?
C14 C9 C10 C11 -1.2(3) . . . . ?
C14 C15 C16 O3 89.6(2) . . . . ?
C14 C15 C16 C17 -91.9(2) . . . . ?
C15 C16 C17 C18 9.7(3) . . . . ?
C15 C16 C17 C22 -173.84(16) . . . . ?
C16 C17 C18 C19 174.49(17) . . . . ?
C16 C17 C22 C21 -175.27(16) . . . . ?
C17 C18 C19 C20 1.1(3) . . . . ?
C18 C17 C22 C21 1.3(3) . . . . ?
C18 C19 C20 C21 0.6(3) . . . . ?
C18 C19 C20 C23 -178.9(2) . . . . ?
C19 C20 C21 C22 -1.3(3) . . . . ?
C20 C21 C22 C17 0.4(3) . . . . ?
C22 C17 C18 C19 -2.1(3) . . . . ?
C23 C20 C21 C22 178.1(2) . . . . ?
O5 C38 C39 O6 84.7(2) . . . . ?
O5 C38 C39 C40 -93.1(2) . . . . ?
O6 C39 C40 C41 179.31(19) . . . . ?
O6 C39 C40 C45 1.1(3) . . . . ?
N2 C32 C33 C34 -179.67(18) . . . . ?
N2 C32 C37 C36 179.29(17) . . . . ?
N2 C32 C37 C38 -1.1(3) . . . . ?
C24 C25 C26 C27 179.4(3) . . . . ?
C24 C25 C30 C29 -179.0(3) . . . . ?
C25 C26 C27 C28 -0.3(4) . . . . ?
C26 C25 C30 C29 1.8(5) . . . . ?
C26 C27 C28 C29 1.7(4) . . . . ?
C26 C27 C28 C31 -179.1(2) . . . . ?
C27 C28 C29 C30 -1.3(5) . . . . ?
C27 C28 C31 O4 -7.4(3) . . . . ?
C27 C28 C31 N2 173.3(2) . . . . ?
C28 C29 C30 C25 -0.4(6) . . . . ?
C29 C28 C31 O4 171.8(3) . . . . ?
C29 C28 C31 N2 -7.6(3) . . . . ?
C30 C25 C26 C27 -1.4(5) . . . . ?
C31 N2 C32 C33 16.5(3) . . . . ?
C31 N2 C32 C37 -164.36(19) . . . . ?
C31 C28 C29 C30 179.5(3) . . . . ?
C32 N2 C31 O4 -0.6(3) . . . . ?
C32 N2 C31 C28 178.78(17) . . . . ?
C32 C33 C34 C35 -0.1(3) . . . . ?
C32 C37 C38 O5 -7.5(3) . . . . ?
C32 C37 C38 C39 169.01(16) . . . . ?
C33 C32 C37 C36 -1.5(3) . . . . ?
C33 C32 C37 C38 178.10(17) . . . . ?
C33 C34 C35 C36 -0.6(3) . . . . ?
C34 C35 C36 C37 0.2(3) . . . . ?
C35 C36 C37 C32 0.8(3) . . . . ?
C35 C36 C37 C38 -178.80(18) . . . . ?
C36 C37 C38 O5 172.1(2) . . . . ?
C36 C37 C38 C39 -11.4(3) . . . . ?
C37 C32 C33 C34 1.2(3) . . . . ?
C37 C38 C39 O6 -92.2(2) . . . . ?
C37 C38 C39 C40 90.0(2) . . . . ?
C38 C39 C40 C41 -3.0(3) . . . . ?
C38 C39 C40 C45 178.71(16) . . . . ?
C39 C40 C41 C42 -177.12(18) . . . . ?
C39 C40 C45 C44 178.14(17) . . . . ?
C40 C41 C42 C43 -1.2(3) . . . . ?
C41 C40 C45 C44 -0.2(3) . . . . ?
C41 C42 C43 C44 0.3(3) . . . . ?
C41 C42 C43 C46 179.72(19) . . . . ?
C42 C43 C44 C45 0.7(3) . . . . ?
C43 C44 C45 C40 -0.7(3) . . . . ?
C45 C40 C41 C42 1.1(3) . . . . ?
C46 C43 C44 C45 -178.72(19) . . . . ?
